data_2206443
loop_
_publ_author_name
'Ayers, Joshua T.'
'Sonar, Vijayakumar N.'
'Parkin, Sean'
'Dwoskin, Linda P.'
'Crooks, Peter A.'

_publ_section_title
;
(1<i>R</i>,2<i>R</i>,5<i>R</i>)-(+)-2\a-Hydroxypinan-3-one ketimine
;
_journal_coeditor_code HG6205
_journal_issue 8
_journal_name_full 'Acta Crystallographica, Section E'
_journal_page_first 2682
_journal_page_last o2684
_journal_paper_doi 10.1107/S1600536805023287
_journal_volume 61
_journal_year 2005
_chemical_formula_iupac 'C16 H22 N2 O'
_chemical_formula_moiety 'C16 H22 N2 O'
_chemical_formula_sum 'C16 H22 N2 O'
_chemical_formula_weight 258.36
_chemical_name_common '(1R,2R,5R)-(+)-2\a-Hydroxypinan-3-one ketimine'
_chemical_name_systematic
;
(1R,2R,5R)-2-hydroxy-2,6,6-trimethyl-3-[(3-
pyridyl)methylimino]bicyclo[3.1.1]heptane
;
_space_group_IT_number 19
_space_group_name_Hall 'P 2ac 2ab'
_space_group_name_H-M_alt 'P 21 21 21'
_symmetry_cell_setting orthorhombic
_symmetry_space_group_name_Hall 'P 2ac 2ab'
_symmetry_space_group_name_H-M 'P 21 21 21'
_atom_sites_solution_hydrogens geom
_atom_sites_solution_primary direct
_atom_sites_solution_secondary difmap
_audit_creation_method SHELXL-97
_cell_angle_alpha 90.00
_cell_angle_beta 90.00
_cell_angle_gamma 90.00
_cell_formula_units_Z 4
_cell_length_a 7.2196(5)
_cell_length_b 12.9481(9)
_cell_length_c 15.1436(9)
_cell_measurement_reflns_used 7956
_cell_measurement_temperature 173(2)
_cell_measurement_theta_max 27.48
_cell_measurement_theta_min 1.00
_cell_volume 1415.63(16)
_computing_cell_refinement 'SCALEPACK (Otwinowski & Minor, 1997)'
_computing_data_collection 'COLLECT (Nonius, 1999)'
_computing_data_reduction 'DENZO--SMN (Otwinowski & Minor, 1997)'
_computing_molecular_graphics 'XP in SHELXTL (Sheldrick, 1995)'
_computing_publication_material
;
SHELX97-2 (Sheldrick, 1997) and local procedures
;
_computing_structure_refinement 'SHELXL97 (Sheldrick, 1997)'
_computing_structure_solution 'SHELXS97 (Sheldrick, 1997)'
_diffrn_ambient_temperature 173(2)
_diffrn_detector_area_resol_mean 18
_diffrn_measured_fraction_theta_full 1.000
_diffrn_measured_fraction_theta_max 1.000
_diffrn_measurement_device_type 'Nonius KappaCCD'
_diffrn_measurement_method '\w scans at fixed \c = 55\%'
_diffrn_radiation_monochromator graphite
_diffrn_radiation_source 'fine-focus sealed tube'
_diffrn_radiation_type MoK\a
_diffrn_radiation_wavelength 0.71073
_diffrn_reflns_av_R_equivalents 0.0694
_diffrn_reflns_av_sigmaI/netI 0.0618
_diffrn_reflns_limit_h_max 8
_diffrn_reflns_limit_h_min -8
_diffrn_reflns_limit_k_max 15
_diffrn_reflns_limit_k_min -13
_diffrn_reflns_limit_l_max 18
_diffrn_reflns_limit_l_min -18
_diffrn_reflns_number 7664
_diffrn_reflns_theta_full 26.00
_diffrn_reflns_theta_max 26.00
_diffrn_reflns_theta_min 2.07
_diffrn_standards_decay_% 0
_diffrn_standards_number 0
_exptl_absorpt_coefficient_mu 0.076
_exptl_absorpt_correction_type none
_exptl_crystal_colour colorless
_exptl_crystal_density_diffrn 1.212
_exptl_crystal_density_method 'not measured'
_exptl_crystal_description block
_exptl_crystal_F_000 560
_exptl_crystal_size_max 0.30
_exptl_crystal_size_mid 0.16
_exptl_crystal_size_min 0.09
_refine_diff_density_max .215
_refine_diff_density_min -.178
_refine_ls_abs_structure_details 'Flack (1983)'
_refine_ls_abs_structure_Flack 0.(2)
_refine_ls_extinction_coef 0.009(2)
_refine_ls_extinction_expression Fc^*^=kFc[1+0.001xFc^2^\l^3^/sin(2\q)]^-1/4^
_refine_ls_extinction_method SHELXL97
_refine_ls_goodness_of_fit_ref 1.018
_refine_ls_hydrogen_treatment constr
_refine_ls_matrix_type full
_refine_ls_number_parameters 177
_refine_ls_number_reflns 1613
_refine_ls_number_restraints 0
_refine_ls_restrained_S_all 1.018
_refine_ls_R_factor_all 0.0771
_refine_ls_R_factor_gt 0.0474
_refine_ls_shift/su_max 0.006
_refine_ls_shift/su_mean 0.001
_refine_ls_structure_factor_coef Fsqd
_refine_ls_weighting_details 'w = 1/[\s^2^(Fo^2^)+(0.0541P)^2^] where P = (Fo^2^+2Fc^2^)/3'
_refine_ls_weighting_scheme calc
_refine_ls_wR_factor_gt 0.0970
_refine_ls_wR_factor_ref 0.1089
_reflns_number_gt 1115
_reflns_number_total 1613
_reflns_threshold_expression I>2\s(I)
_cod_data_source_file hg6205.cif
_cod_database_code 2206443

loop_
_symmetry_equiv_pos_as_xyz
'x, y, z'
'-x+1/2, -y, z+1/2'
'x+1/2, -y+1/2, -z'
'-x, y+1/2, -z+1/2'

loop_
_atom_site_label
_atom_site_fract_x
_atom_site_fract_y
_atom_site_fract_z
_atom_site_U_iso_or_equiv
_atom_site_adp_type
_atom_site_calc_flag
_atom_site_refinement_flags
_atom_site_occupancy
_atom_site_type_symbol
N1 0.2677(3) 0.07790(17) -0.06021(14) 0.0351(6) Uani d . 1 N
C2 0.2678(4) 0.1813(2) -0.05621(17) 0.0347(8) Uani d . 1 C
H2 0.2826 0.2182 -0.1100 0.042 Uiso calc . 1 H
C3 0.2478(4) 0.2382(2) 0.02070(16) 0.0287(7) Uani d . 1 C
C4 0.2300(4) 0.1827(2) 0.09883(16) 0.0325(7) Uani d . 1 C
H4 0.2180 0.2178 0.1536 0.039 Uiso calc . 1 H
C5 0.2299(4) 0.0757(2) 0.09612(17) 0.0335(7) Uani d . 1 C
H5 0.2173 0.0365 0.1488 0.040 Uiso calc . 1 H
C6 0.2482(4) 0.0276(2) 0.01596(18) 0.0349(7) Uani d . 1 C
H6 0.2469 -0.0457 0.0147 0.042 Uiso calc . 1 H
C7 0.2508(4) 0.3544(2) 0.01833(17) 0.0321(7) Uani d . 1 C
H7A 0.3760 0.3782 0.0012 0.039 Uiso calc R 1 H
H7B 0.1622 0.3791 -0.0268 0.039 Uiso calc R 1 H
N8 0.2020(3) 0.39826(17) 0.10371(13) 0.0313(6) Uani d . 1 N
C9 0.1907(4) 0.4960(2) 0.11154(16) 0.0276(7) Uani d . 1 C
C10 0.1248(4) 0.5379(2) 0.20174(18) 0.0299(7) Uani d . 1 C
C11 0.1416(4) 0.6551(2) 0.20237(19) 0.0299(7) Uani d . 1 C
H11 0.1080 0.6882 0.2598 0.036 Uiso calc R 1 H
C12 0.0382(4) 0.6991(2) 0.12162(18) 0.0380(8) Uani d . 1 C
H12A -0.0009 0.7720 0.1281 0.046 Uiso calc R 1 H
H12B -0.0649 0.6552 0.1003 0.046 Uiso calc R 1 H
C13 0.2211(4) 0.6845(2) 0.07057(18) 0.0349(8) Uani d . 1 C
H13 0.2491 0.7383 0.0251 0.042 Uiso calc R 1 H
C14 0.2306(4) 0.5731(2) 0.03871(17) 0.0328(8) Uani d . 1 C
H14A 0.1398 0.5632 -0.0096 0.039 Uiso calc R 1 H
H14B 0.3555 0.5595 0.0144 0.039 Uiso calc R 1 H
C15 0.3248(4) 0.6966(2) 0.16003(18) 0.0336(7) Uani d . 1 C
C16 0.5086(4) 0.6406(2) 0.1701(2) 0.0438(9) Uani d . 1 C
H16A 0.6003 0.6714 0.1304 0.066 Uiso calc R 1 H
H16B 0.4924 0.5675 0.1553 0.066 Uiso calc R 1 H
H16C 0.5516 0.6467 0.2313 0.066 Uiso calc R 1 H
C17 0.3554(5) 0.8102(2) 0.1837(2) 0.0490(9) Uani d . 1 C
H17A 0.4413 0.8413 0.1413 0.074 Uiso calc R 1 H
H17B 0.4078 0.8150 0.2433 0.074 Uiso calc R 1 H
H17C 0.2368 0.8469 0.1818 0.074 Uiso calc R 1 H
C18 0.2261(5) 0.4880(2) 0.27828(16) 0.0420(9) Uani d . 1 C
H18A 0.2170 0.4127 0.2733 0.063 Uiso calc R 1 H
H18B 0.1701 0.5105 0.3340 0.063 Uiso calc R 1 H
H18C 0.3567 0.5086 0.2770 0.063 Uiso calc R 1 H
O19 -0.0676(3) 0.51187(17) 0.21344(12) 0.0444(6) Uani d . 1 O
H19 -0.1064 0.4808 0.1684 0.067 Uiso calc R 1 H

loop_
_atom_site_aniso_label
_atom_site_aniso_U_11
_atom_site_aniso_U_22
_atom_site_aniso_U_33
_atom_site_aniso_U_12
_atom_site_aniso_U_13
_atom_site_aniso_U_23
N1 0.0373(16) 0.0332(15) 0.0349(14) -0.0042(13) 0.0048(13) -0.0057(11)
C2 0.0359(19) 0.0397(19) 0.0285(15) -0.0066(16) 0.0051(15) 0.0007(14)
C3 0.0264(16) 0.0339(17) 0.0256(15) -0.0028(14) -0.0017(15) -0.0037(13)
C4 0.0349(18) 0.0375(18) 0.0252(15) 0.0032(15) 0.0034(15) -0.0006(13)
C5 0.0368(18) 0.0327(18) 0.0311(16) 0.0042(15) 0.0032(16) 0.0018(13)
C6 0.0318(16) 0.0320(17) 0.0408(17) -0.0004(15) 0.0021(17) -0.0013(14)
C7 0.0371(17) 0.0311(16) 0.0281(15) -0.0021(15) 0.0048(17) 0.0010(12)
N8 0.0370(15) 0.0314(14) 0.0254(12) -0.0020(12) 0.0005(12) -0.0028(11)
C9 0.0250(16) 0.0329(17) 0.0250(14) -0.0033(13) -0.0035(13) 0.0009(14)
C10 0.0299(16) 0.0328(17) 0.0271(15) -0.0038(14) -0.0004(14) -0.0026(14)
C11 0.0311(18) 0.0299(17) 0.0286(15) 0.0046(13) 0.0014(14) -0.0019(14)
C12 0.0360(18) 0.0374(18) 0.0407(16) 0.0082(16) 0.0007(15) -0.0005(15)
C13 0.043(2) 0.0288(17) 0.0333(15) 0.0026(16) 0.0035(15) 0.0017(13)
C14 0.0375(19) 0.0361(18) 0.0249(14) -0.0008(15) 0.0017(15) 0.0000(12)
C15 0.0348(17) 0.0280(16) 0.0381(16) -0.0046(14) 0.0041(15) -0.0028(14)
C16 0.0326(19) 0.051(2) 0.048(2) -0.0042(15) 0.0004(17) -0.0050(16)
C17 0.059(2) 0.0374(19) 0.050(2) -0.0104(17) 0.0097(19) -0.0011(17)
C18 0.063(2) 0.0371(18) 0.0255(15) -0.0016(17) -0.0004(17) 0.0026(14)
O19 0.0386(14) 0.0630(16) 0.0315(11) -0.0182(10) 0.0088(10) -0.0181(11)

loop_
_atom_type_symbol
_atom_type_description
_atom_type_scat_dispersion_real
_atom_type_scat_dispersion_imag
_atom_type_scat_source
C C .0033 .0016 'International Tables Vol C Tables 4.2.6.8 and 6.1.1.4'
H H .0000 .0000 'International Tables Vol C Tables 4.2.6.8 and 6.1.1.4'
N N .0061 .0033 'International Tables Vol C Tables 4.2.6.8 and 6.1.1.4'
O O .0106 .0060 'International Tables Vol C Tables 4.2.6.8 and 6.1.1.4'

loop_
_geom_angle_atom_site_label_1
_geom_angle_atom_site_label_2
_geom_angle_atom_site_label_3
_geom_angle
_geom_angle_publ_flag
C6 N1 C2 116.7(2) ?
N1 C2 C3 124.7(3) ?
N1 C2 H2 117.7 ?
C3 C2 H2 117.7 ?
C2 C3 C4 116.7(2) ?
C2 C3 C7 120.7(2) ?
C4 C3 C7 122.6(2) ?
C5 C4 C3 119.4(2) ?
C5 C4 H4 120.3 ?
C3 C4 H4 120.3 ?
C6 C5 C4 118.7(2) ?
C6 C5 H5 120.6 ?
C4 C5 H5 120.6 ?
N1 C6 C5 123.7(3) ?
N1 C6 H6 118.1 ?
C5 C6 H6 118.1 ?
N8 C7 C3 111.4(2) y
N8 C7 H7A 109.3 ?
C3 C7 H7A 109.3 ?
N8 C7 H7B 109.3 ?
C3 C7 H7B 109.3 ?
H7A C7 H7B 108.0 ?
C9 N8 C7 119.1(2) y
N8 C9 C14 125.0(2) y
N8 C9 C10 116.8(2) y
C14 C9 C10 118.1(2) y
O19 C10 C18 105.8(2) ?
O19 C10 C11 108.0(2) ?
C18 C10 C11 112.4(2) ?
O19 C10 C9 108.9(2) y
C18 C10 C9 112.3(2) ?
C11 C10 C9 109.3(2) ?
C10 C11 C12 108.9(2) ?
C10 C11 C15 114.0(2) ?
C12 C11 C15 87.6(2) y
C10 C11 H11 114.5 ?
C12 C11 H11 114.5 ?
C15 C11 H11 114.5 ?
C11 C12 C13 86.4(2) y
C11 C12 H12A 114.2 ?
C13 C12 H12A 114.2 ?
C11 C12 H12B 114.2 ?
C13 C12 H12B 114.2 ?
H12A C12 H12B 111.4 ?
C14 C13 C12 108.3(3) ?
C14 C13 C15 110.5(2) ?
C12 C13 C15 87.9(2) y
C14 C13 H13 115.6 ?
C12 C13 H13 115.6 ?
C15 C13 H13 115.6 ?
C9 C14 C13 112.6(2) ?
C9 C14 H14A 109.1 ?
C13 C14 H14A 109.1 ?
C9 C14 H14B 109.1 ?
C13 C14 H14B 109.1 ?
H14A C14 H14B 107.8 ?
C16 C15 C17 108.0(2) ?
C16 C15 C13 117.4(2) ?
C17 C15 C13 111.7(2) ?
C16 C15 C11 122.2(2) ?
C17 C15 C11 110.8(2) ?
C13 C15 C11 85.2(2) y
C15 C16 H16A 109.5 ?
C15 C16 H16B 109.5 ?
H16A C16 H16B 109.5 ?
C15 C16 H16C 109.5 ?
H16A C16 H16C 109.5 ?
H16B C16 H16C 109.5 ?
C15 C17 H17A 109.5 ?
C15 C17 H17B 109.5 ?
H17A C17 H17B 109.5 ?
C15 C17 H17C 109.5 ?
H17A C17 H17C 109.5 ?
H17B C17 H17C 109.5 ?
C10 C18 H18A 109.5 ?
C10 C18 H18B 109.5 ?
H18A C18 H18B 109.5 ?
C10 C18 H18C 109.5 ?
H18A C18 H18C 109.5 ?
H18B C18 H18C 109.5 ?
C10 O19 H19 109.5 ?

loop_
_geom_bond_atom_site_label_1
_geom_bond_atom_site_label_2
_geom_bond_distance
_geom_bond_publ_flag
N1 C6 1.332(3) ?
N1 C2 1.340(3) ?
C2 C3 1.386(4) ?
C2 H2 0.9500 ?
C3 C4 1.390(4) ?
C3 C7 1.505(4) y
C4 C5 1.386(3) ?
C4 H4 0.9500 ?
C5 C6 1.371(4) ?
C5 H5 0.9500 ?
C6 H6 0.9500 ?
C7 N8 1.456(3) y
C7 H7A 0.9900 ?
C7 H7B 0.9900 ?
N8 C9 1.274(3) y
C9 C14 1.515(3) y
C9 C10 1.544(4) y
C10 O19 1.441(3) y
C10 C18 1.515(4) ?
C10 C11 1.523(3) ?
C11 C12 1.542(4) ?
C11 C15 1.565(4) ?
C11 H11 1.0000 ?
C12 C13 1.542(4) ?
C12 H12A 0.9900 ?
C12 H12B 0.9900 ?
C13 C14 1.522(4) ?
C13 C15 1.556(4) ?
C13 H13 1.0000 ?
C14 H14A 0.9900 ?
C14 H14B 0.9900 ?
C15 C16 1.520(4) ?
C15 C17 1.530(4) ?
C16 H16A 0.9800 ?
C16 H16B 0.9800 ?
C16 H16C 0.9800 ?
C17 H17A 0.9800 ?
C17 H17B 0.9800 ?
C17 H17C 0.9800 ?
C18 H18A 0.9800 ?
C18 H18B 0.9800 ?
C18 H18C 0.9800 ?
O19 H19 0.8400 ?

loop_
_geom_hbond_atom_site_label_D
_geom_hbond_atom_site_label_H
_geom_hbond_atom_site_label_A
_geom_hbond_site_symmetry_A
_geom_hbond_distance_DH
_geom_hbond_distance_HA
_geom_hbond_distance_DA
_geom_hbond_angle_DHA
O19 H19 N1 3_455 0.84 2.02 2.855(3) 171

loop_
_geom_torsion_atom_site_label_1
_geom_torsion_atom_site_label_2
_geom_torsion_atom_site_label_3
_geom_torsion_atom_site_label_4
_geom_torsion
_geom_torsion_publ_flag
C6 N1 C2 C3 -0.5(5) ?
N1 C2 C3 C4 1.2(5) ?
N1 C2 C3 C7 179.7(3) ?
C2 C3 C4 C5 -1.1(4) ?
C7 C3 C4 C5 -179.5(3) ?
C3 C4 C5 C6 0.3(4) ?
C2 N1 C6 C5 -0.4(5) ?
C4 C5 C6 N1 0.5(5) ?
C2 C3 C7 N8 172.0(3) y
C4 C3 C7 N8 -9.6(4) y
C3 C7 N8 C9 -177.1(2) ?
C7 N8 C9 C14 -2.2(4) ?
C7 N8 C9 C10 175.7(2) ?
N8 C9 C10 O19 -68.9(3) ?
C14 C9 C10 O19 109.2(3) ?
N8 C9 C10 C18 47.9(3) ?
C14 C9 C10 C18 -134.0(3) ?
N8 C9 C10 C11 173.4(2) ?
C14 C9 C10 C11 -8.6(3) ?
O19 C10 C11 C12 -64.8(3) ?
C18 C10 C11 C12 178.9(2) ?
C9 C10 C11 C12 53.6(3) ?
O19 C10 C11 C15 -160.7(2) ?
C18 C10 C11 C15 83.0(3) ?
C9 C10 C11 C15 -42.4(3) ?
C10 C11 C12 C13 -87.8(2) ?
C15 C11 C12 C13 26.8(2) ?
C11 C12 C13 C14 83.9(2) ?
C11 C12 C13 C15 -27.0(2) ?
N8 C9 C14 C13 -175.0(3) ?
C10 C9 C14 C13 7.1(4) ?
C12 C13 C14 C9 -49.6(3) ?
C15 C13 C14 C9 45.1(4) ?
C14 C13 C15 C16 41.8(3) ?
C12 C13 C15 C16 150.5(3) ?
C14 C13 C15 C17 167.3(2) ?
C12 C13 C15 C17 -83.9(3) ?
C14 C13 C15 C11 -82.1(3) ?
C12 C13 C15 C11 26.6(2) ?
C10 C11 C15 C16 -36.4(4) ?
C12 C11 C15 C16 -146.1(3) ?
C10 C11 C15 C17 -165.5(2) ?
C12 C11 C15 C17 84.8(3) ?
C10 C11 C15 C13 83.1(3) ?
C12 C11 C15 C13 -26.6(2) ?

loop_
_cod_related_entry_id
_cod_related_entry_database
_cod_related_entry_code
1 ChemSpider 9174945
